data_4117075
loop_
_publ_author_name
'Richard R. Schrock'
'Scott W. Seidel'
'Nadia C. M\"osch-Zanetti'
'Keng-Yu Shih'
'Myra B. O'Donoghue'
'William M. Davis'
'William M. Reiff'

_publ_section_title
;
 Synthesis and Decomposition of Alkyl Complexes of Molybdenum(IV) That
 Contain a [(Me3SiNCH2CH2)3N]3- Ligand. Direct Detection of \a-Elimination
 Processes That Are More than Six Orders of Magnitude Faster than
 \b-Elimination Processes
;
_journal_name_full 'Journal of the American Chemical Society'
_journal_page_first 11876
_journal_page_last 11893
_journal_paper_doi 10.1021/ja970697x
_journal_volume 119
_journal_year 1997
_chemical_formula_sum 'C15 H38 Mo N4 Si3'
_chemical_formula_weight 454.70
_chemical_name_systematic
; 
 ? 
;
_space_group_IT_number 14
_symmetry_cell_setting monoclinic
_symmetry_space_group_name_Hall '-P 2yn'
_symmetry_space_group_name_H-M 'P 1 21/n 1'
_atom_sites_solution_hydrogens geom
_atom_sites_solution_primary direct
_atom_sites_solution_secondary difmap
_audit_creation_method SHELXL
_cell_angle_alpha 90.00
_cell_angle_beta 100.61(3)
_cell_angle_gamma 90.00
_cell_formula_units_Z 4
_cell_length_a 8.972(3)
_cell_length_b 17.308(4)
_cell_length_c 15.398(3)
_cell_measurement_temperature 188(2)
_cell_volume 2350.2(11)
_computing_cell_refinement 'Siemens XSCANS'
_computing_data_collection 'Siemens XSCANS'
_computing_data_reduction 'Siemens SHELXTL'
_computing_molecular_graphics 'Siemens SHELXTL'
_computing_publication_material 'Siemens SHELXTL'
_computing_structure_refinement 'SHELXL-93 (Sheldrick, 1993)'
_computing_structure_solution 'SHELXS-86 (Sheldrick, 1990)'
_diffrn_ambient_temperature 188(2)
_diffrn_measurement_device 'Siemens P4'
_diffrn_measurement_method '\w scans'
_diffrn_radiation_monochromator graphite
_diffrn_radiation_source 'fine-focus sealed tube'
_diffrn_radiation_type MoK\a
_diffrn_radiation_wavelength 0.71073
_diffrn_reflns_av_R_equivalents 0.0240
_diffrn_reflns_av_sigmaI/netI 0.0204
_diffrn_reflns_limit_h_max 9
_diffrn_reflns_limit_h_min -8
_diffrn_reflns_limit_k_max 19
_diffrn_reflns_limit_k_min -16
_diffrn_reflns_limit_l_max 16
_diffrn_reflns_limit_l_min -16
_diffrn_reflns_number 9331
_diffrn_reflns_theta_max 23.26
_diffrn_reflns_theta_min 1.79
_exptl_absorpt_coefficient_mu 0.716
_exptl_absorpt_correction_T_max 0.3072
_exptl_absorpt_correction_T_min 0.2595
_exptl_absorpt_correction_type empirical
_exptl_crystal_density_diffrn 1.285
_exptl_crystal_F_000 960
_exptl_crystal_size_max 0.60
_exptl_crystal_size_mid 0.43
_exptl_crystal_size_min 0.34
_refine_diff_density_max 0.293
_refine_diff_density_min -0.248
_refine_diff_density_rms 0.045
_refine_ls_extinction_coef 0.0045(6)
_refine_ls_extinction_expression Fc^*^=kFc[1+0.001xFc^2^\l^3^/sin(2\q)]^-1/4^
_refine_ls_extinction_method SHELXL
_refine_ls_goodness_of_fit_all 1.125
_refine_ls_goodness_of_fit_obs 1.126
_refine_ls_matrix_type full
_refine_ls_number_parameters 204
_refine_ls_number_reflns 3335
_refine_ls_number_restraints 0
_refine_ls_restrained_S_all 1.132
_refine_ls_restrained_S_obs 1.126
_refine_ls_R_factor_all 0.0242
_refine_ls_R_factor_obs 0.0231
_refine_ls_shift/esd_max 0.002
_refine_ls_shift/esd_mean 0.000
_refine_ls_structure_factor_coef Fsqd
_refine_ls_weighting_details 'w=1/[\s^2^(Fo^2^)+(0.0177P)^2^+2.2313P] where P=(Fo^2^+2Fc^2^)/3'
_refine_ls_weighting_scheme calc
_refine_ls_wR_factor_all 0.0583
_refine_ls_wR_factor_obs 0.0572
_reflns_number_observed 3248
_reflns_number_total 3337
_reflns_observed_criterion >2sigma(I)
_cod_data_source_file ja970697x_2.cif
_cod_data_source_block 96150
_cod_depositor_comments
;
The following automatic conversions were performed:

'_refine_ls_weighting_scheme' value 'calc
w=1/[\s^2^(Fo^2^)+(0.0177P)^2^+2.2313P] where P=(Fo^2^+2Fc^2^)/3' was
changed to 'calc'. New tag '_refine_ls_weighting_details' was
created. The value of the new tag was set to
'w=1/[\s^2^(Fo^2^)+(0.0177P)^2^+2.2313P] where P=(Fo^2^+2Fc^2^)/3'.

Automatic conversion script
Id: cif_fix_values 3143 2015-03-26 13:38:13Z robertas 
;
_cod_database_code 4117075

loop_
_symmetry_equiv_pos_as_xyz
'x, y, z'
'-x+1/2, y+1/2, -z+1/2'
'-x, -y, -z'
'x-1/2, -y-1/2, z-1/2'

loop_
_atom_site_aniso_label
_atom_site_aniso_U_11
_atom_site_aniso_U_22
_atom_site_aniso_U_33
_atom_site_aniso_U_23
_atom_site_aniso_U_13
_atom_site_aniso_U_12
Mo1 0.01877(14) 0.02428(14) 0.02250(14) 0.00157(8) 0.00463(8) 0.00335(7)
Si1 0.0249(3) 0.0291(4) 0.0276(3) 0.0011(3) 0.0018(3) 0.0011(3)
Si2 0.0315(4) 0.0261(3) 0.0273(4) 0.0000(3) 0.0071(3) -0.0012(3)
Si3 0.0285(4) 0.0351(4) 0.0270(4) -0.0020(3) 0.0104(3) 0.0024(3)
N1 0.0260(11) 0.0298(11) 0.0318(11) -0.0012(9) 0.0032(8) 0.0025(8)
N2 0.0232(10) 0.0303(11) 0.0271(10) 0.0024(8) 0.0060(8) 0.0014(8)
N3 0.0245(10) 0.0362(11) 0.0253(10) 0.0042(9) 0.0070(8) 0.0070(9)
N4 0.0224(10) 0.0320(11) 0.0270(10) 0.0028(8) 0.0066(8) 0.0054(8)
C1 0.0318(13) 0.0293(13) 0.0404(14) -0.0051(11) 0.0077(11) 0.0034(11)
C2 0.0338(14) 0.0320(14) 0.048(2) 0.0024(12) 0.0091(12) 0.0101(11)
C3 0.0322(14) 0.047(2) 0.0278(13) 0.0099(11) 0.0070(11) 0.0121(12)
C4 0.0238(12) 0.0392(14) 0.0319(13) 0.0013(11) 0.0075(10) -0.0008(11)
C5 0.0247(13) 0.045(2) 0.0344(14) 0.0019(12) 0.0089(10) 0.0058(11)
C6 0.0286(13) 0.048(2) 0.0335(14) 0.0059(12) 0.0036(11) 0.0119(12)
C12 0.0308(14) 0.0383(15) 0.0419(15) -0.0035(12) 0.0052(11) -0.0022(11)
C13 0.059(2) 0.061(2) 0.034(2) 0.0072(14) 0.0036(13) -0.006(2)
C21 0.065(2) 0.040(2) 0.0331(15) 0.0044(12) 0.0029(13) 0.0083(14)
C22 0.041(2) 0.0348(15) 0.049(2) -0.0008(12) 0.0158(13) -0.0086(12)
C23 0.0390(15) 0.0301(14) 0.053(2) -0.0028(12) 0.0145(13) 0.0002(12)
C31 0.040(2) 0.066(2) 0.061(2) -0.016(2) 0.0230(15) -0.0127(15)
C32 0.054(2) 0.051(2) 0.043(2) 0.0013(13) 0.0187(14) 0.0189(14)
C33 0.052(2) 0.051(2) 0.0296(14) -0.0038(12) 0.0123(12) 0.0095(13)

loop_
_atom_site_label
_atom_site_type_symbol
_atom_site_fract_x
_atom_site_fract_y
_atom_site_fract_z
_atom_site_U_iso_or_equiv
_atom_site_thermal_displace_type
_atom_site_occupancy
_atom_site_calc_flag
_atom_site_refinement_flags
Mo1 Mo 0.14629(2) 0.578869(11) 0.262823(12) 0.02174(10) Uani 1 d .
Si1 Si 0.38603(7) 0.63810(4) 0.39565(4) 0.0276(2) Uani 1 d .
Si2 Si 0.04582(8) 0.40874(4) 0.33624(4) 0.0281(2) Uani 1 d .
Si3 Si 0.26953(8) 0.57173(4) 0.07179(4) 0.0295(2) Uani 1 d .
N1 N 0.2066(2) 0.66554(11) 0.34224(13) 0.0295(5) Uani 1 d .
N2 N 0.0042(2) 0.50279(11) 0.29908(12) 0.0267(4) Uani 1 d .
N3 N 0.1316(2) 0.59582(12) 0.13342(12) 0.0284(4) Uani 1 d .
N4 N -0.0647(2) 0.65061(11) 0.23763(12) 0.0269(4) Uani 1 d .
C1 C 0.1000(3) 0.72687(14) 0.3523(2) 0.0337(6) Uani 1 d .
H1A H 0.1537(3) 0.77697(14) 0.3619(2) 0.040 Uiso 1 calc R
H1B H 0.0516(3) 0.71623(14) 0.4039(2) 0.040 Uiso 1 calc R
C2 C -0.0202(3) 0.73014(15) 0.2681(2) 0.0378(6) Uani 1 d .
H2A H -0.1102(3) 0.75856(15) 0.2797(2) 0.045 Uiso 1 calc R
H2B H 0.0206(3) 0.75804(15) 0.2214(2) 0.045 Uiso 1 calc R
C3 C 0.0100(3) 0.6492(2) 0.0920(2) 0.0354(6) Uani 1 d .
H3A H -0.0256(3) 0.6342(2) 0.0295(2) 0.042 Uiso 1 calc R
H3B H 0.0504(3) 0.7025(2) 0.0931(2) 0.042 Uiso 1 calc R
C4 C -0.1568(3) 0.52742(14) 0.2882(2) 0.0313(5) Uani 1 d .
H4A H -0.2029(3) 0.50496(14) 0.3362(2) 0.038 Uiso 1 calc R
H4B H -0.2138(3) 0.50796(14) 0.2312(2) 0.038 Uiso 1 calc R
C5 C -0.1683(3) 0.6148(2) 0.2906(2) 0.0344(6) Uani 1 d .
H5A H -0.2739(3) 0.6308(2) 0.2668(2) 0.041 Uiso 1 calc R
H5B H -0.1419(3) 0.6330(2) 0.3525(2) 0.041 Uiso 1 calc R
C6 C -0.1222(3) 0.6466(2) 0.1413(2) 0.0370(6) Uani 1 d .
H6A H -0.1913(3) 0.6906(2) 0.1228(2) 0.044 Uiso 1 calc R
H6B H -0.1801(3) 0.5981(2) 0.1269(2) 0.044 Uiso 1 calc R
C11 C 0.3859(3) 0.55041(15) 0.3270(2) 0.0335(6) Uiso 1 d .
H11A H 0.3959(3) 0.50164(15) 0.3612(2) 0.040 Uiso 1 calc R
H11B H 0.4591(3) 0.55231(15) 0.2861(2) 0.040 Uiso 1 calc R
C12 C 0.5265(3) 0.7154(2) 0.3850(2) 0.0372(6) Uani 1 d .
H12A H 0.5144(3) 0.7582(2) 0.4247(2) 0.056 Uiso 1 calc R
H12B H 0.5095(3) 0.7341(2) 0.3239(2) 0.056 Uiso 1 calc R
H12C H 0.6294(3) 0.6944(2) 0.4008(2) 0.056 Uiso 1 calc R
C13 C 0.3907(4) 0.6219(2) 0.5158(2) 0.0517(8) Uani 1 d .
H13A H 0.3904(4) 0.6719(2) 0.5458(2) 0.078 Uiso 1 calc R
H13B H 0.4828(4) 0.5933(2) 0.5411(2) 0.078 Uiso 1 calc R
H13C H 0.3014(4) 0.5921(2) 0.5238(2) 0.078 Uiso 1 calc R
C21 C 0.1072(4) 0.4063(2) 0.4588(2) 0.0468(7) Uani 1 d .
H21A H 0.0287(4) 0.4300(2) 0.4868(2) 0.070 Uiso 1 calc R
H21B H 0.2022(4) 0.4351(2) 0.4755(2) 0.070 Uiso 1 calc R
H21C H 0.1228(4) 0.3526(2) 0.4786(2) 0.070 Uiso 1 calc R
C22 C -0.1285(3) 0.3478(2) 0.3059(2) 0.0409(6) Uani 1 d .
H22A H -0.2104(3) 0.3698(2) 0.3324(2) 0.061 Uiso 1 calc R
H22B H -0.1068(3) 0.2952(2) 0.3280(2) 0.061 Uiso 1 calc R
H22C H -0.1596(3) 0.3467(2) 0.2415(2) 0.061 Uiso 1 calc R
C23 C 0.1960(3) 0.36359(15) 0.2838(2) 0.0401(6) Uani 1 d .
H23A H 0.1644(3) 0.36466(15) 0.2194(2) 0.060 Uiso 1 calc R
H23B H 0.2115(3) 0.30994(15) 0.3037(2) 0.060 Uiso 1 calc R
H23C H 0.2909(3) 0.39244(15) 0.3006(2) 0.060 Uiso 1 calc R
C31 C 0.4259(3) 0.6446(2) 0.0899(2) 0.0542(8) Uani 1 d .
H31A H 0.3840(3) 0.6961(2) 0.0745(2) 0.081 Uiso 1 calc R
H31B H 0.5000(3) 0.6319(2) 0.0526(2) 0.081 Uiso 1 calc R
H31C H 0.4758(3) 0.6439(2) 0.1521(2) 0.081 Uiso 1 calc R
C32 C 0.3474(3) 0.4735(2) 0.1008(2) 0.0478(7) Uani 1 d .
H32A H 0.2648(3) 0.4357(2) 0.0911(2) 0.072 Uiso 1 calc R
H32B H 0.3972(3) 0.4726(2) 0.1631(2) 0.072 Uiso 1 calc R
H32C H 0.4214(3) 0.4605(2) 0.0635(2) 0.072 Uiso 1 calc R
C33 C 0.1871(3) 0.5714(2) -0.0489(2) 0.0434(7) Uani 1 d .
H33A H 0.1448(3) 0.6225(2) -0.0664(2) 0.065 Uiso 1 calc R
H33B H 0.1065(3) 0.5325(2) -0.0609(2) 0.065 Uiso 1 calc R
H33C H 0.2666(3) 0.5590(2) -0.0826(2) 0.065 Uiso 1 calc R

loop_
_atom_type_symbol
_atom_type_description
_atom_type_scat_dispersion_real
_atom_type_scat_dispersion_imag
_atom_type_scat_source
C C 0.0033 0.0016 'International Tables Vol C Tables 4.2.6.8 and 6.1.1.4'
H H 0.0000 0.0000 'International Tables Vol C Tables 4.2.6.8 and 6.1.1.4'
N N 0.0061 0.0033 'International Tables Vol C Tables 4.2.6.8 and 6.1.1.4'
Si Si 0.0817 0.0704 'International Tables Vol C Tables 4.2.6.8 and 6.1.1.4'
Mo Mo -1.6832 0.6857 'International Tables Vol C Tables 4.2.6.8 and 6.1.1.4'

loop_
_geom_angle_atom_site_label_1
_geom_angle_atom_site_label_2
_geom_angle_atom_site_label_3
_geom_angle
N1 Mo1 N2 116.95(8)
N1 Mo1 N3 118.27(8)
N2 Mo1 N3 116.83(8)
N1 Mo1 N4 79.03(8)
N2 Mo1 N4 81.40(8)
N3 Mo1 N4 81.20(7)
N1 Mo1 C11 76.13(9)
N2 Mo1 C11 110.04(9)
N3 Mo1 C11 110.68(9)
N4 Mo1 C11 155.16(8)
N1 Mo1 Si1 36.16(6)
N2 Mo1 Si1 118.21(6)
N3 Mo1 Si1 124.22(6)
N4 Mo1 Si1 115.11(6)
C11 Mo1 Si1 40.09(7)
N1 Si1 C11 92.93(11)
N1 Si1 C13 111.17(13)
C11 Si1 C13 116.21(13)
N1 Si1 C12 110.19(11)
C11 Si1 C12 117.86(12)
C13 Si1 C12 107.62(13)
N1 Si1 Mo1 41.53(7)
C11 Si1 Mo1 51.56(8)
C13 Si1 Mo1 122.04(10)
C12 Si1 Mo1 128.54(9)
N2 Si2 C23 112.15(11)
N2 Si2 C21 110.98(11)
C23 Si2 C21 109.07(14)
N2 Si2 C22 108.99(11)
C23 Si2 C22 107.03(13)
C21 Si2 C22 108.47(14)
N3 Si3 C32 111.15(11)
N3 Si3 C31 110.24(12)
C32 Si3 C31 110.00(15)
N3 Si3 C33 110.56(12)
C32 Si3 C33 107.36(13)
C31 Si3 C33 107.42(14)
C1 N1 Si1 136.1(2)
C1 N1 Mo1 121.1(2)
Si1 N1 Mo1 102.30(10)
C4 N2 Si2 116.7(2)
C4 N2 Mo1 116.09(15)
Si2 N2 Mo1 127.08(10)
C3 N3 Si3 117.07(15)
C3 N3 Mo1 115.47(14)
Si3 N3 Mo1 125.87(11)
C6 N4 C5 113.2(2)
C6 N4 C2 112.6(2)
C5 N4 C2 111.9(2)
C6 N4 Mo1 106.01(14)
C5 N4 Mo1 105.62(14)
C2 N4 Mo1 106.87(14)
N1 C1 C2 108.2(2)
N4 C2 C1 109.9(2)
N3 C3 C6 110.3(2)
N2 C4 C5 110.6(2)
N4 C5 C4 110.6(2)
N4 C6 C3 109.8(2)
Si1 C11 Mo1 88.35(10)

loop_
_geom_bond_atom_site_label_1
_geom_bond_atom_site_label_2
_geom_bond_distance
Mo1 N1 1.948(2)
Mo1 N2 1.983(2)
Mo1 N3 1.994(2)
Mo1 N4 2.237(2)
Mo1 C11 2.249(3)
Mo1 Si1 2.8705(11)
Si1 N1 1.734(2)
Si1 C11 1.849(3)
Si1 C13 1.865(3)
Si1 C12 1.866(3)
Si2 N2 1.743(2)
Si2 C23 1.865(3)
Si2 C21 1.867(3)
Si2 C22 1.873(3)
Si3 N3 1.743(2)
Si3 C32 1.861(3)
Si3 C31 1.869(3)
Si3 C33 1.869(3)
N1 C1 1.456(3)
N2 C4 1.486(3)
N3 C3 1.481(3)
N4 C6 1.479(3)
N4 C5 1.481(3)
N4 C2 1.485(3)
C1 C2 1.527(4)
C3 C6 1.523(3)
C4 C5 1.517(4)
